data_1561694
loop_
_publ_author_name
'Lu, Xin-Xin'
'Luo, Yu-Hui'
'Lu, Chen'
'Chen, Xin'
'Zhang, Hong'

_publ_section_title
;
 Assembly of three new POM-based Ag(I) coordination polymers with
 antibacterial and photocatalytic properties
;
_journal_name_full 'Journal of Solid State Chemistry'
_journal_page_first 123
_journal_page_last 130
_journal_paper_doi 10.1016/j.jssc.2015.09.017
_journal_volume 232
_journal_year 2015
_chemical_formula_moiety Ag7(pytz)4[PW12O40]
_chemical_formula_sum 'C24 H16 Ag7 N20 O40 P W12'
_chemical_formula_weight 4216.83
_space_group_crystal_system monoclinic
_space_group_IT_number 14
_space_group_name_Hall '-P 2ybc'
_space_group_name_H-M_alt 'P 1 21/c 1'
_atom_sites_solution_hydrogens geom
_atom_sites_solution_primary direct
_atom_sites_solution_secondary difmap
_cell_angle_alpha 90
_cell_angle_beta 100.79(3)
_cell_angle_gamma 90
_cell_formula_units_Z 2
_cell_length_a 10.5760(7)
_cell_length_b 22.672(5)
_cell_length_c 12.4390(7)
_cell_measurement_reflns_used 8326
_cell_measurement_temperature 293(2)
_cell_measurement_theta_max 27.5
_cell_measurement_theta_min 2.5
_cell_volume 2929.9(8)
_computing_cell_refinement 'CrystalClear-SM Expert 2.1 b29 (Rigaku, 2013)'
_computing_data_collection 'CrystalClear-SM Expert 2.1 b29 (Rigaku, 2013)'
_computing_data_reduction 'CrystalClear-SM Expert 2.1 b29 (Rigaku, 2013)'
_computing_molecular_graphics 'SHELXTL (Sheldrick, 2008)'
_computing_publication_material SHELXL-97
_computing_structure_refinement 'SHELXL-2014/7 (Sheldrick, 2014)'
_computing_structure_solution 'SHELXS-97 (Sheldrick, 2008)'
_diffrn_ambient_temperature 293(2)
_diffrn_detector_area_resol_mean 5.8140
_diffrn_measured_fraction_theta_full 0.982
_diffrn_measured_fraction_theta_max 0.981
_diffrn_measurement_device_type 'Rigaku Pilatus'
_diffrn_measurement_method CCD_Profile_fitting
_diffrn_radiation_type MoK\a
_diffrn_radiation_wavelength 0.71073
_diffrn_reflns_av_R_equivalents 0.1057
_diffrn_reflns_av_unetI/netI 0.1015
_diffrn_reflns_Laue_measured_fraction_full 0.982
_diffrn_reflns_Laue_measured_fraction_max 0.981
_diffrn_reflns_limit_h_max 13
_diffrn_reflns_limit_h_min -12
_diffrn_reflns_limit_k_max 22
_diffrn_reflns_limit_k_min -27
_diffrn_reflns_limit_l_max 15
_diffrn_reflns_limit_l_min -13
_diffrn_reflns_number 20918
_diffrn_reflns_point_group_measured_fraction_full 0.982
_diffrn_reflns_point_group_measured_fraction_max 0.981
_diffrn_reflns_theta_full 25.242
_diffrn_reflns_theta_max 26.000
_diffrn_reflns_theta_min 2.937
_diffrn_source 'Sealed Tube'
_exptl_absorpt_coefficient_mu 25.865
_exptl_absorpt_correction_T_max 1.000
_exptl_absorpt_correction_T_min 0.334
_exptl_absorpt_correction_type multi-scan
_exptl_crystal_colour red
_exptl_crystal_density_diffrn 4.780
_exptl_crystal_density_method 'not measured'
_exptl_crystal_description block
_exptl_crystal_F_000 3704
_exptl_crystal_size_max 0.300
_exptl_crystal_size_mid 0.250
_exptl_crystal_size_min 0.200
_refine_diff_density_max 4.686
_refine_diff_density_min -4.411
_refine_diff_density_rms 0.623
_refine_ls_extinction_coef .
_refine_ls_extinction_method none
_refine_ls_goodness_of_fit_ref 1.082
_refine_ls_hydrogen_treatment constr
_refine_ls_matrix_type full
_refine_ls_number_parameters 493
_refine_ls_number_reflns 5638
_refine_ls_number_restraints 582
_refine_ls_restrained_S_all 1.082
_refine_ls_R_factor_all 0.0834
_refine_ls_R_factor_gt 0.0686
_refine_ls_shift/su_max 0.002
_refine_ls_shift/su_mean 0.000
_refine_ls_structure_factor_coef Fsqd
_refine_ls_weighting_details 'w=1/[\s^2^(Fo^2^)+(0.0984P)^2^] where P=(Fo^2^+2Fc^2^)/3'
_refine_ls_weighting_scheme calc
_refine_ls_wR_factor_gt 0.1705
_refine_ls_wR_factor_ref 0.1908
_reflns_Friedel_coverage 0.000
_reflns_Friedel_fraction_full .
_reflns_Friedel_fraction_max .
_reflns_number_gt 4270
_reflns_number_total 5638
_reflns_threshold_expression 'I > 2\s(I)'
_cod_data_source_file JSSC-2015-232-123.cif
_cod_data_source_block compound3
_cod_original_cell_volume 2929.8(7)
_cod_original_sg_symbol_H-M 'P 21/c'
_cod_database_code 1561694
_shelx_space_group_comment
;
The symmetry employed for this shelxl refinement is uniquely defined
by the following loop, which should always be used as a source of
symmetry information in preference to the above space-group names.
They are only intended as comments.
;
_shelx_estimated_absorpt_t_min 0.048
_shelx_estimated_absorpt_t_max 0.079

loop_
_space_group_symop_operation_xyz
'x, y, z'
'-x, y+1/2, -z+1/2'
'-x, -y, -z'
'x, -y-1/2, z-1/2'

loop_
_atom_site_label
_atom_site_type_symbol
_atom_site_fract_x
_atom_site_fract_y
_atom_site_fract_z
_atom_site_U_iso_or_equiv
_atom_site_adp_type
_atom_site_occupancy
_atom_site_site_symmetry_order
_atom_site_calc_flag
_atom_site_refinement_flags_posn
_atom_site_refinement_flags_adp
_atom_site_refinement_flags_occupancy
_atom_site_disorder_assembly
_atom_site_disorder_group
Ag1 Ag -0.0614(4) 0.69784(13) 0.5691(3) 0.0374(9) Uani 0.5 1 d . . P . .
Ag2 Ag 0.61973(13) 0.74562(6) 0.78908(11) 0.0172(3) Uani 1 1 d . U . . .
Ag3 Ag 0.24323(17) 0.78293(8) 0.61180(12) 0.0319(4) Uani 1 1 d . . . . .
Ag4 Ag 0.62597(13) 0.67680(6) 1.01543(11) 0.0171(3) Uani 1 1 d . . . . .
P1 P 0.5000 1.0000 1.0000 0.0076(12) Uani 1 2 d S U P . .
W1 W 0.59154(9) 0.85217(4) 1.05368(7) 0.0307(3) Uani 1 1 d . . . . .
W2 W 0.53270(9) 0.90410(3) 0.78122(6) 0.0240(2) Uani 1 1 d . . . . .
W3 W 0.80878(8) 0.95188(3) 0.96868(7) 0.0218(2) Uani 1 1 d . . . . .
W4 W 0.71661(7) 1.10081(3) 0.91142(6) 0.0186(2) Uani 1 1 d . . . . .
W5 W 0.43695(9) 1.05354(4) 0.72605(6) 0.0301(3) Uani 1 1 d . . . . .
W6 W 0.77571(8) 1.04808(3) 1.18351(7) 0.0227(2) Uani 1 1 d . . . . .
N1 N 0.252(2) 0.9917(8) 0.3668(17) 0.037(5) Uani 1 1 d . U . . .
N2 N -0.1158(16) 0.8869(7) 0.4953(13) 0.022(4) Uani 1 1 d . U . . .
N3 N -0.0674(16) 0.8049(7) 0.5698(13) 0.023(4) Uani 1 1 d . U . . .
N4 N -0.1628(16) 0.8398(7) 0.5363(14) 0.026(4) Uani 1 1 d . U . . .
N5 N 0.0417(15) 0.8306(7) 0.5580(13) 0.021(3) Uani 1 1 d . U . . .
N6 N -0.1755(15) 0.7475(6) 0.8047(12) 0.016(3) Uani 1 1 d . U . . .
N7 N 0.3077(14) 0.7484(6) 0.7764(12) 0.014(3) Uani 1 1 d . U . . .
N8 N 0.4288(13) 0.7335(6) 0.8261(11) 0.010(3) Uani 1 1 d . U . . .
N9 N 0.4275(15) 0.7126(6) 0.9269(12) 0.016(3) Uani 1 1 d . U . . .
N10 N 0.3043(16) 0.7171(7) 0.9460(11) 0.018(3) Uani 1 1 d . U . . .
O1 O 0.369(3) 0.9833(13) 0.989(2) 0.031(3) Uani 0.5 1 d . U P . .
O2 O 0.589(3) 0.9512(12) 0.968(2) 0.032(2) Uani 0.5 1 d . U P . .
O3 O 0.564(3) 1.0177(12) 1.125(2) 0.028(3) Uani 0.5 1 d . U P . .
O4 O 0.521(3) 1.0571(12) 0.932(2) 0.029(2) Uani 0.5 1 d . U P . .
O5 O 0.6396(14) 0.7822(6) 1.0817(12) 0.029(3) Uani 1 1 d . U . . .
O6 O 0.7563(17) 0.8824(7) 1.0325(12) 0.040(2) Uani 1 1 d . U . . .
O7 O 0.5528(17) 0.8494(7) 0.8984(12) 0.041(2) Uani 1 1 d . U . . .
O8 O 0.4207(17) 0.8511(7) 1.0607(13) 0.043(2) Uani 1 1 d . U . . .
O9 O 0.7051(16) 0.9263(7) 0.8319(11) 0.038(2) Uani 1 1 d . U . . .
O10 O 0.5178(16) 0.9807(7) 0.7091(12) 0.038(2) Uani 1 1 d . U . . .
O11 O 0.3559(17) 0.9041(7) 0.7749(13) 0.040(2) Uani 1 1 d . U . . .
O12 O 0.5466(16) 0.8588(7) 0.6797(12) 0.035(2) Uani 1 1 d . U . . .
O13 O 0.7967(15) 1.0282(6) 0.9053(10) 0.030(2) Uani 1 1 d . U . . .
O14 O 0.8504(16) 0.9902(6) 1.1083(11) 0.032(2) Uani 1 1 d . U . . .
O15 O 0.9502(17) 0.9291(7) 0.9493(11) 0.042(3) Uani 1 1 d . U . . .
O16 O 0.7682(15) 1.0988(6) 1.0637(11) 0.031(2) Uani 1 1 d . U . . .
O17 O 0.6089(17) 1.0853(7) 0.7745(12) 0.040(2) Uani 1 1 d . U . . .
O18 O 0.8158(17) 1.1481(6) 0.8710(11) 0.037(3) Uani 1 1 d . U . . .
O19 O 0.3782(16) 1.1134(7) 0.8087(12) 0.040(3) Uani 1 1 d . U . . .
O20 O 0.4117(13) 1.0775(5) 0.5963(10) 0.020(3) Uani 1 1 d . U . . .
O21 O 0.9076(17) 1.0710(6) 1.2725(13) 0.042(4) Uani 1 1 d . U . . .
O22 O 0.7171(16) 0.9880(7) 1.2693(12) 0.039(3) Uani 1 1 d . U . . .
C1 C 0.137(3) 0.9920(12) 0.333(2) 0.049(7) Uani 1 1 d . U . . .
H1 H 0.1041 1.0153 0.2728 0.058 Uiso 1 1 calc R U . . .
C2 C 0.051(3) 0.9575(9) 0.3828(19) 0.036(5) Uani 1 1 d . U . . .
H2 H -0.0368 0.9609 0.3576 0.043 Uiso 1 1 calc R U . . .
C3 C 0.0937(18) 0.9212(8) 0.4630(14) 0.017(4) Uani 1 1 d . U . . .
C4 C 0.229(2) 0.9221(9) 0.5075(17) 0.031(5) Uani 1 1 d . U . . .
H4 H 0.2632 0.8999 0.5690 0.037 Uiso 1 1 calc R U . . .
C5 C 0.303(2) 0.9556(9) 0.4580(18) 0.032(5) Uani 1 1 d . U . . .
H5 H 0.3912 0.9555 0.4836 0.039 Uiso 1 1 calc R U . . .
C6 C 0.0039(16) 0.8803(7) 0.5075(13) 0.010(3) Uani 1 1 d . U . . .
C7 C -0.107(2) 0.6995(9) 0.7763(17) 0.029(5) Uani 1 1 d . U . . .
H7 H -0.1545 0.6675 0.7440 0.035 Uiso 1 1 calc R U . . .
C8 C 0.0217(19) 0.6955(8) 0.7917(14) 0.020(4) Uani 1 1 d . U . . .
H8 H 0.0603 0.6608 0.7746 0.024 Uiso 1 1 calc R U . . .
C9 C 0.0970(17) 0.7436(7) 0.8331(13) 0.010(3) Uani 1 1 d . U . . .
C10 C 0.034(2) 0.7943(9) 0.8545(19) 0.031(5) Uani 1 1 d . U . . .
H10 H 0.0811 0.8275 0.8823 0.037 Uiso 1 1 calc R U . . .
C11 C -0.101(2) 0.7952(9) 0.8336(18) 0.031(5) Uani 1 1 d . U . . .
H11 H -0.1416 0.8310 0.8402 0.038 Uiso 1 1 calc R U . . .
C12 C 0.2395(17) 0.7383(7) 0.8562(13) 0.011(3) Uani 1 1 d . U . . .

loop_
_atom_site_aniso_label
_atom_site_aniso_U_11
_atom_site_aniso_U_22
_atom_site_aniso_U_33
_atom_site_aniso_U_23
_atom_site_aniso_U_13
_atom_site_aniso_U_12
Ag1 0.043(2) 0.0168(16) 0.052(2) 0.0002(14) 0.0086(18) -0.0039(14)
Ag2 0.0037(6) 0.0239(6) 0.0249(6) -0.0023(5) 0.0048(5) 0.0003(5)
Ag3 0.0293(10) 0.0494(11) 0.0143(8) 0.0108(7) -0.0029(7) -0.0006(8)
Ag4 0.0062(7) 0.0216(7) 0.0229(8) -0.0007(6) 0.0007(6) 0.0039(5)
P1 0.0075(15) 0.0079(14) 0.0072(14) 0.0003(9) 0.0008(10) 0.0008(9)
W1 0.0427(6) 0.0178(5) 0.0262(5) -0.0021(3) -0.0070(4) 0.0107(4)
W2 0.0424(6) 0.0128(4) 0.0201(5) -0.0009(3) 0.0141(4) 0.0037(3)
W3 0.0149(5) 0.0207(4) 0.0295(5) -0.0005(3) 0.0032(4) -0.0015(3)
W4 0.0084(4) 0.0271(4) 0.0192(4) -0.0012(3) -0.0003(3) -0.0002(3)
W5 0.0338(6) 0.0419(6) 0.0158(5) 0.0106(3) 0.0077(4) 0.0251(4)
W6 0.0143(5) 0.0250(5) 0.0284(5) 0.0047(3) 0.0028(4) -0.0010(3)
N1 0.032(8) 0.030(8) 0.054(8) 0.001(7) 0.023(7) -0.008(6)
N2 0.014(7) 0.022(7) 0.031(7) 0.000(6) 0.007(6) -0.002(5)
N3 0.016(7) 0.025(7) 0.028(7) 0.005(6) 0.003(6) -0.013(6)
N4 0.015(7) 0.032(7) 0.026(7) 0.011(6) -0.009(6) 0.001(6)
N5 0.015(7) 0.022(7) 0.025(7) 0.009(6) 0.003(6) 0.000(6)
N6 0.016(3) 0.016(3) 0.016(3) 0.0000(10) 0.0029(12) 0.0003(10)
N7 0.009(6) 0.013(6) 0.021(6) 0.002(5) 0.004(5) -0.004(5)
N8 0.002(6) 0.013(6) 0.015(6) 0.002(5) 0.000(5) -0.002(5)
N9 0.015(3) 0.016(3) 0.015(3) 0.0007(10) 0.0029(12) 0.0000(10)
N10 0.019(7) 0.025(7) 0.013(6) 0.009(5) 0.010(6) 0.004(5)
O1 0.036(5) 0.032(5) 0.025(5) -0.001(4) 0.007(5) 0.007(5)
O2 0.042(4) 0.032(4) 0.024(4) 0.003(3) 0.007(4) 0.001(4)
O3 0.038(5) 0.025(5) 0.023(5) 0.000(4) 0.010(5) 0.005(5)
O4 0.037(5) 0.029(4) 0.021(4) -0.003(4) 0.004(4) 0.006(4)
O5 0.030(5) 0.020(5) 0.032(5) 0.006(4) -0.004(5) -0.002(4)
O6 0.051(4) 0.037(4) 0.029(4) 0.005(4) -0.001(4) -0.012(4)
O7 0.048(4) 0.039(4) 0.032(4) 0.008(4) 0.000(4) -0.012(4)
O8 0.045(5) 0.044(4) 0.034(4) -0.006(4) -0.004(4) 0.009(4)
O9 0.048(4) 0.035(4) 0.030(4) 0.006(3) 0.002(4) -0.009(4)
O10 0.043(4) 0.037(4) 0.034(4) 0.007(3) 0.009(4) 0.000(4)
O11 0.046(5) 0.036(4) 0.040(4) 0.013(4) 0.011(4) 0.007(4)
O12 0.040(5) 0.038(5) 0.029(5) -0.008(4) 0.011(4) -0.007(4)
O13 0.045(4) 0.028(4) 0.018(4) 0.002(3) 0.005(4) 0.001(4)
O14 0.048(4) 0.027(4) 0.022(4) 0.006(3) 0.008(4) 0.004(4)
O15 0.049(8) 0.050(7) 0.025(6) 0.001(6) 0.004(6) 0.018(7)
O16 0.044(5) 0.026(4) 0.021(4) -0.003(4) 0.005(4) 0.009(4)
O17 0.044(4) 0.042(4) 0.030(4) -0.011(4) -0.003(4) 0.012(4)
O18 0.062(9) 0.022(6) 0.031(7) 0.000(5) 0.022(7) 0.001(6)
O19 0.037(5) 0.047(5) 0.032(5) -0.014(4) -0.005(5) 0.016(5)
O20 0.020(3) 0.022(3) 0.019(3) 0.0020(19) 0.0038(19) -0.0007(19)
O21 0.054(8) 0.025(7) 0.042(7) -0.011(6) -0.011(7) 0.019(6)
O22 0.050(6) 0.029(5) 0.044(5) 0.009(5) 0.023(5) 0.016(5)
C1 0.046(10) 0.051(10) 0.054(10) 0.007(8) 0.023(8) 0.000(8)
C2 0.036(9) 0.025(8) 0.048(9) 0.009(7) 0.012(8) 0.001(7)
C3 0.017(4) 0.017(4) 0.017(4) -0.0004(10) 0.0034(12) 0.0001(10)
C4 0.029(9) 0.031(8) 0.031(8) -0.011(7) 0.004(7) 0.000(7)
C5 0.030(9) 0.027(8) 0.043(9) -0.021(7) 0.017(7) -0.007(7)
C6 0.010(3) 0.010(3) 0.010(3) -0.0001(10) 0.0019(12) -0.0002(10)
C7 0.025(8) 0.027(8) 0.036(8) -0.021(7) 0.006(7) -0.003(7)
C8 0.018(8) 0.023(7) 0.016(7) -0.009(6) -0.006(6) 0.003(6)
C9 0.010(3) 0.010(3) 0.010(3) 0.0000(10) 0.0020(12) -0.0003(10)
C10 0.020(8) 0.019(7) 0.052(9) 0.006(7) 0.001(7) 0.005(6)
C11 0.018(8) 0.029(8) 0.046(9) -0.016(7) 0.003(7) 0.000(7)
C12 0.012(7) 0.017(7) 0.005(6) -0.005(5) 0.005(6) -0.002(6)

loop_
_atom_type_symbol
_atom_type_description
_atom_type_scat_dispersion_real
_atom_type_scat_dispersion_imag
_atom_type_scat_source
C C 0.0033 0.0016 'International Tables Vol C Tables 4.2.6.8 and 6.1.1.4'
H H 0.0000 0.0000 'International Tables Vol C Tables 4.2.6.8 and 6.1.1.4'
N N 0.0061 0.0033 'International Tables Vol C Tables 4.2.6.8 and 6.1.1.4'
O O 0.0106 0.0060 'International Tables Vol C Tables 4.2.6.8 and 6.1.1.4'
W W -0.8490 6.8722 'International Tables Vol C Tables 4.2.6.8 and 6.1.1.4'
P P 0.1023 0.0942 'International Tables Vol C Tables 4.2.6.8 and 6.1.1.4'
Ag Ag -0.8971 1.1015 'International Tables Vol C Tables 4.2.6.8 and 6.1.1.4'

loop_
_geom_angle_atom_site_label_1
_geom_angle_atom_site_label_2
_geom_angle_atom_site_label_3
_geom_angle
_geom_angle_site_symmetry_1
_geom_angle_site_symmetry_3
N6 Ag2 N8 161.7(5) 1_655 .
N6 Ag2 Ag4 94.3(4) 1_655 .
N8 Ag2 Ag4 67.6(4) . .
N7 Ag3 N10 139.5(6) . 4_575
N7 Ag3 N5 122.3(6) . .
N10 Ag3 N5 97.9(6) 4_575 .
N4 Ag4 N9 155.3(6) 4_676 .
N4 Ag4 O12 109.5(6) 4_676 4_576
N9 Ag4 O12 95.1(5) . 4_576
N4 Ag4 O5 97.3(5) 4_676 .
N9 Ag4 O5 79.3(5) . .
O12 Ag4 O5 92.7(5) 4_576 .
N4 Ag4 Ag2 92.3(5) 4_676 .
N9 Ag4 Ag2 63.0(4) . .
O12 Ag4 Ag2 157.7(4) 4_576 .
O5 Ag4 Ag2 79.4(3) . .
O1 P1 O1 180.0 . 3_677
O1 P1 O2 114.3(16) . .
O1 P1 O2 65.7(16) 3_677 .
O1 P1 O2 65.7(16) . 3_677
O1 P1 O2 114.3(16) 3_677 3_677
O2 P1 O2 180.0(18) . 3_677
O1 P1 O4 113.6(16) . .
O1 P1 O4 66.4(16) 3_677 .
O2 P1 O4 107.1(15) . .
O2 P1 O4 72.9(15) 3_677 .
O1 P1 O4 66.4(16) . 3_677
O1 P1 O4 113.6(16) 3_677 3_677
O2 P1 O4 72.9(15) . 3_677
O2 P1 O4 107.1(15) 3_677 3_677
O4 P1 O4 179.999(14) . 3_677
O1 P1 O3 112.2(15) . .
O1 P1 O3 67.8(15) 3_677 .
O2 P1 O3 105.0(15) . .
O2 P1 O3 75.0(15) 3_677 .
O4 P1 O3 103.6(14) . .
O4 P1 O3 76.4(14) 3_677 .
O1 P1 O3 67.8(15) . 3_677
O1 P1 O3 112.2(15) 3_677 3_677
O2 P1 O3 75.0(15) . 3_677
O2 P1 O3 105.0(15) 3_677 3_677
O4 P1 O3 76.4(14) . 3_677
O4 P1 O3 103.6(14) 3_677 3_677
O3 P1 O3 180.0(18) . 3_677
O5 W1 O8 103.9(7) . .
O5 W1 O19 102.3(7) . 3_677
O8 W1 O19 87.8(7) . 3_677
O5 W1 O7 100.3(7) . .
O8 W1 O7 91.2(7) . .
O19 W1 O7 156.9(7) 3_677 .
O5 W1 O6 96.8(7) . .
O8 W1 O6 159.3(7) . .
O19 W1 O6 88.4(7) 3_677 .
O7 W1 O6 84.3(7) . .
O5 W1 O4 158.0(9) . 3_677
O8 W1 O4 59.8(9) . 3_677
O19 W1 O4 64.7(8) 3_677 3_677
O7 W1 O4 95.1(8) . 3_677
O6 W1 O4 100.3(9) . 3_677
O5 W1 O2 157.1(9) . .
O8 W1 O2 95.7(9) . .
O19 W1 O2 90.0(8) 3_677 .
O7 W1 O2 67.1(8) . .
O6 W1 O2 63.9(9) . .
O4 W1 O2 44.8(10) 3_677 .
O12 W2 O11 101.5(8) . .
O12 W2 O9 101.7(7) . .
O11 W2 O9 156.7(7) . .
O12 W2 O7 99.7(7) . .
O11 W2 O7 90.0(7) . .
O9 W2 O7 87.4(7) . .
O12 W2 O10 102.3(7) . .
O11 W2 O10 89.2(7) . .
O9 W2 O10 84.6(7) . .
O7 W2 O10 157.7(7) . .
O12 W2 O3 156.6(9) . 3_677
O11 W2 O3 61.0(9) . 3_677
O9 W2 O3 96.3(9) . 3_677
O7 W2 O3 96.0(8) . 3_677
O10 W2 O3 64.4(8) . 3_677
O12 W2 O2 157.8(9) . .
O11 W2 O2 95.7(9) . .
O9 W2 O2 62.2(9) . .
O7 W2 O2 66.1(8) . .
O10 W2 O2 91.8(8) . .
O3 W2 O2 45.7(10) 3_677 .
O15 W3 O6 98.4(8) . .
O15 W3 O13 102.6(8) . .
O6 W3 O13 158.7(7) . .
O15 W3 O14 102.4(7) . .
O6 W3 O14 91.9(6) . .
O13 W3 O14 87.1(6) . .
O15 W3 O9 99.2(7) . .
O6 W3 O9 87.5(6) . .
O13 W3 O9 85.7(6) . .
O14 W3 O9 158.3(7) . .
O15 W3 O2 159.4(9) . .
O6 W3 O2 67.9(9) . .
O13 W3 O2 90.9(8) . .
O14 W3 O2 93.7(9) . .
O9 W3 O2 66.0(9) . .
O15 W3 O1 161.9(9) . 3_677
O6 W3 O1 96.2(9) . 3_677
O13 W3 O1 63.9(8) . 3_677
O14 W3 O1 66.5(8) . 3_677
O9 W3 O1 92.0(8) . 3_677
O2 W3 O1 38.5(10) . 3_677
O18 W4 O13 104.1(7) . .
O18 W4 O16 104.1(7) . .
O13 W4 O16 88.3(6) . .
O18 W4 O17 99.0(8) . .
O13 W4 O17 90.0(6) . .
O16 W4 O17 156.5(8) . .
O18 W4 O8 103.6(7) . 3_677
O13 W4 O8 152.3(7) . 3_677
O16 W4 O8 85.3(6) . 3_677
O17 W4 O8 85.4(7) . 3_677
O18 W4 O4 159.0(9) . .
O13 W4 O4 92.7(8) . .
O16 W4 O4 88.6(8) . .
O17 W4 O4 68.1(9) . .
O8 W4 O4 60.2(9) 3_677 .
O20 W5 O19 106.5(6) . .
O20 W5 O10 99.8(6) . .
O19 W5 O10 153.6(6) . .
O20 W5 O22 102.0(6) . 3_677
O19 W5 O22 88.2(7) . 3_677
O10 W5 O22 88.7(7) . 3_677
O20 W5 O17 98.6(7) . .
O19 W5 O17 87.1(7) . .
O10 W5 O17 86.6(7) . .
O22 W5 O17 159.4(6) 3_677 .
O20 W5 O3 156.4(8) . 3_677
O19 W5 O3 90.8(8) . 3_677
O10 W5 O3 64.8(8) . 3_677
O22 W5 O3 61.7(8) 3_677 3_677
O17 W5 O3 98.2(8) . 3_677
O21 W6 O14 99.7(7) . .
O21 W6 O16 103.8(8) . .
O14 W6 O16 89.5(6) . .
O21 W6 O22 99.7(8) . .
O14 W6 O22 89.5(6) . .
O16 W6 O22 156.3(7) . .
O21 W6 O11 101.6(7) . 3_677
O14 W6 O11 158.6(7) . 3_677
O16 W6 O11 86.7(6) . 3_677
O22 W6 O11 85.6(6) . 3_677
O21 W6 O3 157.4(9) . .
O14 W6 O3 96.2(9) . .
O16 W6 O3 92.2(8) . .
O22 W6 O3 64.4(8) . .
O11 W6 O3 62.9(8) 3_677 .
O21 W6 O1 161.5(9) . 3_677
O14 W6 O1 67.6(8) . 3_677
O16 W6 O1 64.1(8) . 3_677
O22 W6 O1 93.8(9) . 3_677
O11 W6 O1 91.9(9) 3_677 3_677
O3 W6 O1 41.1(10) . 3_677
C1 N1 C5 119(2) . .
C6 N2 N4 107.4(15) . .
N4 N3 N5 109.8(15) . .
N4 N3 Ag1 129.3(12) . .
N5 N3 Ag1 114.5(12) . .
N3 N4 N2 107.1(16) . .
N3 N4 Ag4 129.7(13) . 4_475
N2 N4 Ag4 122.2(12) . 4_475
C6 N5 N3 103.7(16) . .
C6 N5 Ag3 134.6(13) . .
N3 N5 Ag3 121.6(12) . .
C11 N6 C7 113.0(17) . .
C11 N6 Ag2 124.9(13) . 1_455
C7 N6 Ag2 121.9(12) . 1_455
C12 N7 N8 102.1(13) . .
C12 N7 Ag3 129.5(12) . .
N8 N7 Ag3 128.3(11) . .
N9 N8 N7 109.9(14) . .
N9 N8 Ag2 114.5(11) . .
N7 N8 Ag2 135.1(10) . .
N8 N9 N10 108.2(13) . .
N8 N9 Ag4 113.5(11) . .
N10 N9 Ag4 138.2(11) . .
C12 N10 N9 104.2(14) . .
C12 N10 Ag3 126.2(12) . 4_576
N9 N10 Ag3 126.7(11) . 4_576
P1 O1 O2 61.1(17) . 3_677
P1 O1 O4 61.8(16) . 3_677
O2 O1 O4 101(2) 3_677 3_677
P1 O1 O3 62.0(16) . 3_677
O2 O1 O3 99(2) 3_677 3_677
O4 O1 O3 98(2) 3_677 3_677
P1 O1 W6 126.1(16) . 3_677
O2 O1 W6 129.2(18) 3_677 3_677
O4 O1 W6 127.1(17) 3_677 3_677
O3 O1 W6 64.1(13) 3_677 3_677
P1 O1 W3 125.4(16) . 3_677
O2 O1 W3 64.3(15) 3_677 3_677
O4 O1 W3 132.0(17) 3_677 3_677
O3 O1 W3 128.7(17) 3_677 3_677
W6 O1 W3 89.0(9) 3_677 3_677
P1 O2 O1 53.2(14) . 3_677
P1 O2 W3 130.4(16) . .
O1 O2 W3 77.2(17) 3_677 .
P1 O2 W1 119.9(16) . .
O1 O2 W1 135.5(18) 3_677 .
W3 O2 W1 94.2(11) . .
P1 O2 W2 119.2(15) . .
O1 O2 W2 133.9(18) 3_677 .
W3 O2 W2 93.8(11) . .
W1 O2 W2 89.6(9) . .
P1 O3 O1 50.3(12) . 3_677
P1 O3 W6 125.0(16) . .
O1 O3 W6 74.7(15) 3_677 .
P1 O3 W2 120.1(15) . 3_677
O1 O3 W2 133.1(17) 3_677 3_677
W6 O3 W2 95.7(10) . 3_677
P1 O3 W5 120.0(14) . 3_677
O1 O3 W5 132.8(17) 3_677 3_677
W6 O3 W5 95.5(10) . 3_677
W2 O3 W5 93.3(9) 3_677 3_677
P1 O4 O1 51.8(14) . 3_677
P1 O4 W4 128.2(16) . .
O1 O4 W4 76.4(16) 3_677 .
P1 O4 W1 122.5(16) . 3_677
O1 O4 W1 137.3(17) 3_677 3_677
W4 O4 W1 96.1(10) . 3_677
W1 O5 Ag4 146.0(7) . .
W3 O6 W1 134.0(9) . .
W2 O7 W1 137.1(9) . .
W1 O8 W4 143.0(9) . 3_677
W2 O9 W3 136.8(9) . .
W5 O10 W2 136.7(9) . .
W2 O11 W6 140.1(9) . 3_677
W2 O12 Ag4 157.1(9) . 4_575
W4 O13 W3 141.9(8) . .
W6 O14 W3 136.4(9) . .
W4 O16 W6 141.4(8) . .
W4 O17 W5 135.8(9) . .
W1 O19 W5 142.4(9) 3_677 .
W5 O22 W6 138.2(9) 3_677 .
N1 C1 C2 122(3) . .
N1 C1 H1 119.1 . .
C2 C1 H1 119.1 . .
C3 C2 C1 122(2) . .
C3 C2 H2 119.2 . .
C1 C2 H2 119.2 . .
C2 C3 C4 117(2) . .
C2 C3 C6 121.4(19) . .
C4 C3 C6 121.2(16) . .
C5 C4 C3 118(2) . .
C5 C4 H4 121.2 . .
C3 C4 H4 121.2 . .
C4 C5 N1 122(2) . .
C4 C5 H5 118.9 . .
N1 C5 H5 118.9 . .
N2 C6 N5 111.7(16) . .
N2 C6 C3 124.9(15) . .
N5 C6 C3 123.2(16) . .
C8 C7 N6 125.5(18) . .
C8 C7 H7 117.3 . .
N6 C7 H7 117.3 . .
C7 C8 C9 119.7(17) . .
C7 C8 H8 120.2 . .
C9 C8 H8 120.2 . .
C10 C9 C8 117.6(17) . .
C10 C9 C12 122.4(16) . .
C8 C9 C12 119.9(15) . .
C9 C10 C11 119.0(19) . .
C9 C10 H10 120.5 . .
C11 C10 H10 120.5 . .
N6 C11 C10 124.2(19) . .
N6 C11 H11 117.9 . .
C10 C11 H11 117.9 . .
N10 C12 N7 115.5(16) . .
N10 C12 C9 123.6(15) . .
N7 C12 C9 120.4(15) . .

loop_
_geom_bond_atom_site_label_1
_geom_bond_atom_site_label_2
_geom_bond_distance
_geom_bond_site_symmetry_2
Ag1 N3 2.427(16) .
Ag2 N6 2.138(16) 1_655
Ag2 N8 2.171(14) .
Ag2 Ag4 3.209(2) .
Ag3 N7 2.178(14) .
Ag3 N10 2.274(14) 4_575
Ag3 N5 2.372(16) .
Ag4 N4 2.232(17) 4_676
Ag4 N9 2.326(15) .
Ag4 O12 2.485(14) 4_576
Ag4 O5 2.523(13) .
P1 O1 1.41(3) .
P1 O1 1.41(3) 3_677
P1 O2 1.55(3) .
P1 O2 1.55(3) 3_677
P1 O4 1.59(3) .
P1 O4 1.59(3) 3_677
P1 O3 1.62(3) .
P1 O3 1.62(3) 3_677
W1 O5 1.682(13) .
W1 O8 1.825(18) .
W1 O19 1.854(14) 3_677
W1 O7 1.900(15) .
W1 O6 1.936(17) .
W1 O4 2.40(3) 3_677
W1 O2 2.48(3) .
W2 O12 1.655(14) .
W2 O11 1.857(17) .
W2 O9 1.883(16) .
W2 O7 1.894(15) .
W2 O10 1.947(15) .
W2 O3 2.45(3) 3_677
W2 O2 2.53(3) .
W3 O15 1.642(17) .
W3 O6 1.893(15) .
W3 O13 1.895(14) .
W3 O14 1.918(14) .
W3 O9 1.933(14) .
W3 O2 2.33(3) .
W3 O1 2.52(3) 3_677
W4 O18 1.643(15) .
W4 O13 1.860(14) .
W4 O16 1.871(13) .
W4 O17 1.897(15) .
W4 O8 1.899(17) 3_677
W4 O4 2.35(3) .
W5 O20 1.676(12) .
W5 O19 1.877(14) .
W5 O10 1.890(16) .
W5 O22 1.893(17) 3_677
W5 O17 1.944(17) .
W5 O3 2.46(3) 3_677
W6 O21 1.692(16) .
W6 O14 1.870(15) .
W6 O16 1.872(14) .
W6 O22 1.903(15) .
W6 O11 1.911(16) 3_677
W6 O3 2.33(3) .
W6 O1 2.50(3) 3_677
N1 C1 1.20(3) .
N1 C5 1.42(3) .
N2 C6 1.26(2) .
N2 N4 1.32(2) .
N3 N4 1.29(2) .
N3 N5 1.33(2) .
N4 Ag4 2.232(17) 4_475
N5 C6 1.31(2) .
N6 C11 1.35(2) .
N6 C7 1.39(2) .
N6 Ag2 2.138(16) 1_455
N7 C12 1.35(2) .
N7 N8 1.36(2) .
N8 N9 1.342(19) .
N9 N10 1.37(2) .
N10 C12 1.29(2) .
N10 Ag3 2.274(14) 4_576
O1 O2 1.61(4) 3_677
O1 O4 1.65(4) 3_677
O1 O3 1.70(4) 3_677
O1 W6 2.50(3) 3_677
O1 W3 2.52(3) 3_677
O2 O1 1.61(4) 3_677
O3 O1 1.70(4) 3_677
O3 W2 2.45(3) 3_677
O3 W5 2.46(3) 3_677
O4 O1 1.65(4) 3_677
O4 W1 2.40(3) 3_677
O8 W4 1.899(17) 3_677
O11 W6 1.911(16) 3_677
O12 Ag4 2.485(14) 4_575
O19 W1 1.854(14) 3_677
O22 W5 1.893(17) 3_677
C1 C2 1.42(3) .
C1 H1 0.9300 .
C2 C3 1.31(3) .
C2 H2 0.9300 .
C3 C4 1.43(3) .
C3 C6 1.51(2) .
C4 C5 1.32(3) .
C4 H4 0.9300 .
C5 H5 0.9300 .
C7 C8 1.34(3) .
C7 H7 0.9300 .
C8 C9 1.39(2) .
C8 H8 0.9300 .
C9 C10 1.38(3) .
C9 C12 1.49(2) .
C10 C11 1.41(3) .
C10 H10 0.9300 .
C11 H11 0.9300 .

loop_
_geom_torsion_atom_site_label_1
_geom_torsion_atom_site_label_2
_geom_torsion_atom_site_label_3
_geom_torsion_atom_site_label_4
_geom_torsion
_geom_torsion_site_symmetry_1
_geom_torsion_site_symmetry_2
_geom_torsion_site_symmetry_3
_geom_torsion_site_symmetry_4
N5 N3 N4 N2 4(2) . . . .
Ag1 N3 N4 N2 -145.5(13) . . . .
N5 N3 N4 Ag4 173.0(13) . . . 4_475
Ag1 N3 N4 Ag4 23(3) . . . 4_475
C6 N2 N4 N3 -2(2) . . . .
C6 N2 N4 Ag4 -171.5(12) . . . 4_475
N4 N3 N5 C6 -5(2) . . . .
Ag1 N3 N5 C6 149.6(12) . . . .
N4 N3 N5 Ag3 179.1(12) . . . .
Ag1 N3 N5 Ag3 -26.3(17) . . . .
C12 N7 N8 N9 3.6(16) . . . .
Ag3 N7 N8 N9 -178.5(10) . . . .
C12 N7 N8 Ag2 -167.4(12) . . . .
Ag3 N7 N8 Ag2 11(2) . . . .
N7 N8 N9 N10 -3.5(17) . . . .
Ag2 N8 N9 N10 169.5(10) . . . .
N7 N8 N9 Ag4 174.3(9) . . . .
Ag2 N8 N9 Ag4 -12.7(13) . . . .
N8 N9 N10 C12 1.8(18) . . . .
Ag4 N9 N10 C12 -175.2(13) . . . .
N8 N9 N10 Ag3 -159.7(11) . . . 4_576
Ag4 N9 N10 Ag3 23(2) . . . 4_576
O2 P1 O1 O2 179.998(3) . . . 3_677
O4 P1 O1 O2 -56.6(17) . . . 3_677
O4 P1 O1 O2 123.4(17) 3_677 . . 3_677
O3 P1 O1 O2 60.6(17) . . . 3_677
O3 P1 O1 O2 -119.4(17) 3_677 . . 3_677
O2 P1 O1 O4 56.6(17) . . . 3_677
O2 P1 O1 O4 -123.4(17) 3_677 . . 3_677
O4 P1 O1 O4 180.001(3) . . . 3_677
O3 P1 O1 O4 -62.8(17) . . . 3_677
O3 P1 O1 O4 117.2(17) 3_677 . . 3_677
O2 P1 O1 O3 -60.6(17) . . . 3_677
O2 P1 O1 O3 119.4(17) 3_677 . . 3_677
O4 P1 O1 O3 62.8(17) . . . 3_677
O4 P1 O1 O3 -117.2(17) 3_677 . . 3_677
O3 P1 O1 O3 180.001(3) . . . 3_677
O2 P1 O1 W6 -61(2) . . . 3_677
O2 P1 O1 W6 119(2) 3_677 . . 3_677
O4 P1 O1 W6 63(2) . . . 3_677
O4 P1 O1 W6 -117(2) 3_677 . . 3_677
O3 P1 O1 W6 -180.0(15) . . . 3_677
O3 P1 O1 W6 0.0(15) 3_677 . . 3_677
O2 P1 O1 W3 180.0(15) . . . 3_677
O2 P1 O1 W3 0.0(15) 3_677 . . 3_677
O4 P1 O1 W3 -57(2) . . . 3_677
O4 P1 O1 W3 123(2) 3_677 . . 3_677
O3 P1 O1 W3 61(2) . . . 3_677
O3 P1 O1 W3 -119(2) 3_677 . . 3_677
O1 P1 O2 O1 179.999(4) . . . 3_677
O4 P1 O2 O1 53.1(18) . . . 3_677
O4 P1 O2 O1 -126.9(18) 3_677 . . 3_677
O3 P1 O2 O1 -56.6(17) . . . 3_677
O3 P1 O2 O1 123.4(17) 3_677 . . 3_677
O1 P1 O2 W3 180.0(17) . . . .
O1 P1 O2 W3 0.0(17) 3_677 . . .
O4 P1 O2 W3 53(2) . . . .
O4 P1 O2 W3 -127(2) 3_677 . . .
O3 P1 O2 W3 -57(2) . . . .
O3 P1 O2 W3 123(2) 3_677 . . .
O1 P1 O2 W1 -53(2) . . . .
O1 P1 O2 W1 127(2) 3_677 . . .
O4 P1 O2 W1 179.9(15) . . . .
O4 P1 O2 W1 -0.1(15) 3_677 . . .
O3 P1 O2 W1 70.1(19) . . . .
O3 P1 O2 W1 -109.9(19) 3_677 . . .
O1 P1 O2 W2 55(2) . . . .
O1 P1 O2 W2 -125(2) 3_677 . . .
O4 P1 O2 W2 -71.9(19) . . . .
O4 P1 O2 W2 108.1(19) 3_677 . . .
O3 P1 O2 W2 178.4(15) . . . .
O3 P1 O2 W2 -1.6(15) 3_677 . . .
O1 P1 O3 O1 179.998(6) . . . 3_677
O2 P1 O3 O1 55.2(18) . . . 3_677
O2 P1 O3 O1 -124.8(18) 3_677 . . 3_677
O4 P1 O3 O1 -57.0(17) . . . 3_677
O4 P1 O3 O1 123.0(17) 3_677 . . 3_677
O1 P1 O3 W6 -180.0(16) . . . .
O1 P1 O3 W6 0.0(16) 3_677 . . .
O2 P1 O3 W6 55(2) . . . .
O2 P1 O3 W6 -125(2) 3_677 . . .
O4 P1 O3 W6 -57(2) . . . .
O4 P1 O3 W6 123(2) 3_677 . . .
O1 P1 O3 W2 -57(2) . . . 3_677
O1 P1 O3 W2 123(2) 3_677 . . 3_677
O2 P1 O3 W2 178.3(16) . . . 3_677
O2 P1 O3 W2 -1.7(16) 3_677 . . 3_677
O4 P1 O3 W2 66.0(19) . . . 3_677
O4 P1 O3 W2 -114.0(19) 3_677 . . 3_677
O1 P1 O3 W5 57(2) . . . 3_677
O1 P1 O3 W5 -123(2) 3_677 . . 3_677
O2 P1 O3 W5 -67(2) . . . 3_677
O2 P1 O3 W5 113(2) 3_677 . . 3_677
O4 P1 O3 W5 -179.7(17) . . . 3_677
O4 P1 O3 W5 0.3(17) 3_677 . . 3_677
O1 P1 O4 O1 180.003(3) . . . 3_677
O2 P1 O4 O1 -52.7(18) . . . 3_677
O2 P1 O4 O1 127.3(18) 3_677 . . 3_677
O3 P1 O4 O1 57.9(17) . . . 3_677
O3 P1 O4 O1 -122.1(17) 3_677 . . 3_677
O1 P1 O4 W4 -176.1(17) . . . .
O1 P1 O4 W4 3.9(17) 3_677 . . .
O2 P1 O4 W4 -49(2) . . . .
O2 P1 O4 W4 131(2) 3_677 . . .
O3 P1 O4 W4 62(2) . . . .
O3 P1 O4 W4 -118(2) 3_677 . . .
O1 P1 O4 W1 53(2) . . . 3_677
O1 P1 O4 W1 -127(2) 3_677 . . 3_677
O2 P1 O4 W1 179.9(16) . . . 3_677
O2 P1 O4 W1 -0.1(16) 3_677 . . 3_677
O3 P1 O4 W1 -69.5(19) . . . 3_677
O3 P1 O4 W1 110.5(19) 3_677 . . 3_677
O8 W1 O5 Ag4 69.2(16) . . . .
O19 W1 O5 Ag4 160.0(14) 3_677 . . .
O7 W1 O5 Ag4 -24.7(16) . . . .
O6 W1 O5 Ag4 -110.1(15) . . . .
O4 W1 O5 Ag4 109(2) 3_677 . . .
O2 W1 O5 Ag4 -79(3) . . . .
O15 W3 O6 W1 -161.3(11) . . . .
O13 W3 O6 W1 9(2) . . . .
O14 W3 O6 W1 95.9(12) . . . .
O9 W3 O6 W1 -62.4(12) . . . .
O2 W3 O6 W1 2.7(12) . . . .
O1 W3 O6 W1 29.3(13) 3_677 . . .
O12 W2 O7 W1 162.6(14) . . . .
O11 W2 O7 W1 -95.7(15) . . . .
O9 W2 O7 W1 61.2(15) . . . .
O10 W2 O7 W1 -8(3) . . . .
O3 W2 O7 W1 -34.9(16) 3_677 . . .
O2 W2 O7 W1 0.6(14) . . . .
O5 W1 O7 W2 -160.5(14) . . . .
O8 W1 O7 W2 95.1(15) . . . .
O19 W1 O7 W2 8(3) 3_677 . . .
O6 W1 O7 W2 -64.6(14) . . . .
O4 W1 O7 W2 35.2(16) 3_677 . . .
O2 W1 O7 W2 -0.6(14) . . . .
O5 W1 O8 W4 153.6(14) . . . 3_677
O19 W1 O8 W4 51.4(15) 3_677 . . 3_677
O7 W1 O8 W4 -105.5(15) . . . 3_677
O6 W1 O8 W4 -28(3) . . . 3_677
O4 W1 O8 W4 -10.3(14) 3_677 . . 3_677
O2 W1 O8 W4 -38.4(16) . . . 3_677
O12 W2 O9 W3 -152.3(12) . . . .
O11 W2 O9 W3 31(2) . . . .
O7 W2 O9 W3 -52.9(12) . . . .
O10 W2 O9 W3 106.3(13) . . . .
O3 W2 O9 W3 42.8(13) 3_677 . . .
O2 W2 O9 W3 11.3(12) . . . .
O20 W5 O10 W2 -151.4(12) . . . .
O19 W5 O10 W2 34(2) . . . .
O22 W5 O10 W2 -49.4(12) 3_677 . . .
O17 W5 O10 W2 110.5(13) . . . .
O3 W5 O10 W2 9.7(12) 3_677 . . .
O12 W2 O11 W6 -157.0(13) . . . 3_677
O9 W2 O11 W6 20(3) . . . 3_677
O7 W2 O11 W6 103.1(13) . . . 3_677
O10 W2 O11 W6 -54.6(13) . . . 3_677
O3 W2 O11 W6 6.3(12) 3_677 . . 3_677
O2 W2 O11 W6 37.2(14) . . . 3_677
O11 W2 O12 Ag4 136(2) . . . 4_575
O9 W2 O12 Ag4 -43(2) . . . 4_575
O7 W2 O12 Ag4 -132(2) . . . 4_575
O10 W2 O12 Ag4 44(2) . . . 4_575
O3 W2 O12 Ag4 96(3) 3_677 . . 4_575
O2 W2 O12 Ag4 -84(3) . . . 4_575
O18 W4 O13 W3 153.2(13) . . . .
O16 W4 O13 W3 49.0(13) . . . .
O17 W4 O13 W3 -107.5(14) . . . .
O8 W4 O13 W3 -27(2) 3_677 . . .
O4 W4 O13 W3 -39.5(14) . . . .
O15 W3 O13 W4 -155.3(13) . . . .
O6 W3 O13 W4 35(2) . . . .
O14 W3 O13 W4 -53.2(13) . . . .
O9 W3 O13 W4 106.3(13) . . . .
O2 W3 O13 W4 40.4(14) . . . .
O1 W3 O13 W4 12.0(13) 3_677 . . .
O21 W6 O14 W3 -158.1(12) . . . .
O16 W6 O14 W3 -54.1(12) . . . .
O22 W6 O14 W3 102.2(12) . . . .
O11 W6 O14 W3 26(2) 3_677 . . .
O3 W6 O14 W3 38.0(13) . . . .
O1 W6 O14 W3 7.9(12) 3_677 . . .
O18 W4 O16 W6 -149.2(14) . . . .
O13 W4 O16 W6 -45.1(14) . . . .
O17 W4 O16 W6 41(2) . . . .
O8 W4 O16 W6 108.0(15) 3_677 . . .
O4 W4 O16 W6 47.7(15) . . . .
O21 W6 O16 W4 148.5(14) . . . .
O14 W6 O16 W4 48.6(15) . . . .
O22 W6 O16 W4 -39(2) . . . .
O11 W6 O16 W4 -110.3(15) 3_677 . . .
O3 W6 O16 W4 -47.6(15) . . . .
O1 W6 O16 W4 -16.6(14) 3_677 . . .
O18 W4 O17 W5 -160.2(12) . . . .
O13 W4 O17 W5 95.5(12) . . . .
O16 W4 O17 W5 10(2) . . . .
O8 W4 O17 W5 -57.2(12) 3_677 . . .
O4 W4 O17 W5 2.5(12) . . . .
O20 W5 O19 W1 -148.1(16) . . . 3_677
O10 W5 O19 W1 26(3) . . . 3_677
O22 W5 O19 W1 109.9(17) 3_677 . . 3_677
O17 W5 O19 W1 -50.0(17) . . . 3_677
O3 W5 O19 W1 48.2(18) 3_677 . . 3_677
C5 N1 C1 C2 1(4) . . . .
N1 C1 C2 C3 -4(4) . . . .
C1 C2 C3 C4 7(3) . . . .
C1 C2 C3 C6 -174(2) . . . .
C2 C3 C4 C5 -6(3) . . . .
C6 C3 C4 C5 174.4(17) . . . .
C3 C4 C5 N1 3(3) . . . .
C1 N1 C5 C4 0(3) . . . .
N4 N2 C6 N5 -2(2) . . . .
N4 N2 C6 C3 174.1(16) . . . .
N3 N5 C6 N2 4(2) . . . .
Ag3 N5 C6 N2 179.1(13) . . . .
N3 N5 C6 C3 -171.7(15) . . . .
Ag3 N5 C6 C3 3(3) . . . .
C2 C3 C6 N2 -20(3) . . . .
C4 C3 C6 N2 159.9(18) . . . .
C2 C3 C6 N5 155(2) . . . .
C4 C3 C6 N5 -25(3) . . . .
C11 N6 C7 C8 11(3) . . . .
Ag2 N6 C7 C8 -174.5(17) 1_455 . . .
N6 C7 C8 C9 -4(3) . . . .
C7 C8 C9 C10 -1(3) . . . .
C7 C8 C9 C12 176.5(17) . . . .
C8 C9 C10 C11 0(3) . . . .
C12 C9 C10 C11 -177.9(18) . . . .
C7 N6 C11 C10 -12(3) . . . .
Ag2 N6 C11 C10 173.2(17) 1_455 . . .
C9 C10 C11 N6 7(3) . . . .
N9 N10 C12 N7 0.5(19) . . . .
Ag3 N10 C12 N7 162.2(12) 4_576 . . .
N9 N10 C12 C9 171.8(15) . . . .
Ag3 N10 C12 C9 -26(2) 4_576 . . .
N8 N7 C12 N10 -2.5(18) . . . .
Ag3 N7 C12 N10 179.6(12) . . . .
N8 N7 C12 C9 -174.2(14) . . . .
Ag3 N7 C12 C9 8(2) . . . .
C10 C9 C12 N10 94(2) . . . .
C8 C9 C12 N10 -84(2) . . . .
C10 C9 C12 N7 -95(2) . . . .
C8 C9 C12 N7 87(2) . . . .
